data_7009632
loop_
_publ_author_name
'Bruce, Michael I.'
'Low, Paul J.'
'Zaitseva, Natasha N.'
'Kahlal, Samia'
'Halet, Jean-Fran\,cois'
'Skelton, Brian W.'
'White, Allan H.'

_publ_section_title
;
 Syntheses and reactions of some cluster complexes containing C4
 ligands with iron, ruthenium and cobalt carbonyls
;
_journal_issue 17
_journal_name_full 'Journal of the Chemical Society, Dalton Transactions'
_journal_page_first 2939
_journal_paper_doi 10.1039/b002406f
_journal_year 2000
_chemical_formula_sum 'C44 H28 O10 P2 Ru3 W'
_chemical_formula_weight 1265.71
_space_group_IT_number 14
_symmetry_cell_setting monoclinic
_symmetry_space_group_name_Hall '-P 2yn'
_symmetry_space_group_name_H-M 'P 1 21/n 1'
_cell_angle_alpha 90.00000
_cell_angle_beta 95.15(8)
_cell_angle_gamma 90.00000
_cell_formula_units_Z 4
_cell_length_a 16.066(13)
_cell_length_b 15.250(11)
_cell_length_c 18.27(2)
_cell_measurement_reflns_used 8
_cell_measurement_temperature 293
_cell_measurement_theta_max 15.7
_cell_measurement_theta_min 15.3
_cell_volume 4458(7)
_computing_cell_refinement 'Enraf-Nonius software'
_computing_data_collection 'Enraf-Nonius software'
_computing_data_reduction 'xtal DIFDAT SORTRF ADDREF ABSORB'
_computing_molecular_graphics xtal
_computing_publication_material 'xtal BONDLA CIFIO'
_computing_structure_refinement 'xtal CRYLSQ'
_computing_structure_solution xtal
_diffrn_ambient_temperature 293
_diffrn_measurement_device_type CAD4
_diffrn_measurement_method '2\Q-\w scans'
_diffrn_radiation_detector 'single counter'
_diffrn_radiation_monochromator graphite
_diffrn_radiation_source 'sealed tube'
_diffrn_radiation_type 'Mo K\a'
_diffrn_radiation_wavelength .71073
_diffrn_reflns_av_sigmaI/netI 0
_diffrn_reflns_limit_h_max 19
_diffrn_reflns_limit_h_min 0
_diffrn_reflns_limit_k_max 21
_diffrn_reflns_limit_k_min 0
_diffrn_reflns_limit_l_max 25
_diffrn_reflns_limit_l_min -25
_diffrn_reflns_number 10241
_diffrn_reflns_reduction_process 'perpendicular monochr Lp'
_diffrn_reflns_theta_max 29.97
_diffrn_reflns_theta_min 1.62
_diffrn_standards_decay_% 0
_diffrn_standards_interval_time 3600
_diffrn_standards_number 8
_exptl_absorpt_coefficient_mu 3.696
_exptl_absorpt_correction_T_max 0.35
_exptl_absorpt_correction_T_min 0.14
_exptl_absorpt_correction_type analytical
_exptl_absorpt_process_details
;
 XTAL absorb                     
;
_exptl_crystal_colour black
_exptl_crystal_density_diffrn 1.886
_exptl_crystal_description block
_exptl_crystal_F_000 2432
_exptl_crystal_size_max 1.17
_exptl_crystal_size_mid 0.82
_exptl_crystal_size_min 0.40
_refine_diff_density_max 1.983
_refine_diff_density_min -2.288
_refine_ls_abs_structure_details none
_refine_ls_extinction_coef 1180(186)
_refine_ls_extinction_expression 'Eq22 p292 "Cryst. Comp." Munksgaard 1970'
_refine_ls_extinction_method Zachariasen
_refine_ls_goodness_of_fit_all 1.856
_refine_ls_goodness_of_fit_ref 2.048
_refine_ls_hydrogen_treatment mixed
_refine_ls_matrix_type full
_refine_ls_number_constraints 0
_refine_ls_number_parameters 546
_refine_ls_number_reflns 7507
_refine_ls_number_restraints 0
_refine_ls_R_factor_all .064
_refine_ls_R_factor_gt .046
_refine_ls_shift/su_max .02
_refine_ls_shift/su_mean .001
_refine_ls_structure_factor_coef F
_refine_ls_weighting_scheme sigma
_refine_ls_wR_factor_all .052
_refine_ls_wR_factor_ref .049
_reflns_d_resolution_high .711
_reflns_d_resolution_low 12.589
_reflns_Friedel_coverage 0
_reflns_limit_h_max 19
_reflns_limit_h_min 0
_reflns_limit_k_max 21
_reflns_limit_k_min 0
_reflns_limit_l_max 25
_reflns_limit_l_min -25
_reflns_number_gt 7507
_reflns_number_total 10241
_reflns_threshold_expression 'I    > 3.00 sig(I   )'
_cod_data_source_file b002406f.txt
_cod_data_source_block br516
_cod_original_sg_symbol_Hall -p_2yn
_cod_original_sg_symbol_H-M P_1_21/n_1
_cod_original_formula_sum 'C44 H28 O10 P2 Ru3 W1'
_cod_database_code 7009632

loop_
_symmetry_equiv_pos_as_xyz
+x,+y,+z
1/2-x,1/2+y,1/2-z
-x,-y,-z
1/2+x,1/2-y,1/2+z

loop_
_atom_site_label
_atom_site_fract_x
_atom_site_fract_y
_atom_site_fract_z
_atom_site_U_iso_or_equiv
_atom_site_adp_type
_atom_site_calc_flag
_atom_site_calc_attached_atom
_atom_site_occupancy
_atom_site_disorder_assembly
_atom_site_disorder_group
Ru1 .15365(4) .73726(3) .43824(3) .0383(3) Uani ? ? 1.00000 ? ?
Ru2 .09982(4) .84117(4) .55096(3) .0512(4) Uani ? ? 1.00000 ? ?
Ru3 .25152(4) .75009(4) .57105(3) .0428(3) Uani ? ? 1.00000 ? ?
W4 .06908(2) .58988(2) .83648(2) .04848(18) Uani ? ? 1.00000 ? ?
C11 .2013(5) .8184(5) .3751(4) .055(5) Uani ? ? 1.00000 ? ?
O11 .2323(4) .8683(4) .3391(3) .078(4) Uani ? ? 1.00000 ? ?
C12 .0557(5) .7202(5) .3751(4) .055(5) Uani ? ? 1.00000 ? ?
O12 -.0054(4) .7082(5) .3398(4) .088(5) Uani ? ? 1.00000 ? ?
C21 .1124(7) .9365(6) .4854(6) .089(7) Uani ? ? 1.00000 ? ?
O21 .1202(6) .9940(5) .4495(5) .153(8) Uani ? ? 1.00000 ? ?
C22 .0829(6) .9016(6) .6395(6) .083(7) Uani ? ? 1.00000 ? ?
O22 .0734(5) .9356(6) .6939(5) .136(7) Uani ? ? 1.00000 ? ?
C23 -.0153(6) .8304(5) .5133(5) .064(5) Uani ? ? 1.00000 ? ?
O23 -.0818(4) .8233(5) .4891(4) .092(5) Uani ? ? 1.00000 ? ?
C31 .3267(5) .8076(5) .5158(4) .059(5) Uani ? ? 1.00000 ? ?
O31 .3747(4) .8447(4) .4837(3) .089(5) Uani ? ? 1.00000 ? ?
C32 .2998(5) .7606(6) .6692(5) .069(6) Uani ? ? 1.00000 ? ?
O32 .3298(5) .7672(5) .7287(3) .106(5) Uani ? ? 1.00000 ? ?
C41 .1167(7) .6148(7) .9370(5) .088(7) Uani ? ? 1.00000 ? ?
O41 .1441(6) .6313(6) .9963(4) .147(7) Uani ? ? 1.00000 ? ?
C42 .0394(6) .7126(7) .8488(4) .071(6) Uani ? ? 1.00000 ? ?
O42 .0175(5) .7842(5) .8580(4) .111(6) Uani ? ? 1.00000 ? ?
C43 .1905(7) .5778(8) .8298(6) .098(8) Uani ? ? 1.00000 ? ?
O43 .2633(5) .5705(7) .8246(5) .151(8) Uani ? ? 1.00000 ? ?
C1 .1260(4) .6991(4) .5368(3) .039(4) Uani ? ? 1.00000 ? ?
C2 .1239(4) .7100(5) .6084(4) .046(4) Uani ? ? 1.00000 ? ?
C3 .1049(4) .6776(5) .6761(4) .047(4) Uani ? ? 1.00000 ? ?
C4 .0908(5) .6505(5) .7345(4) .049(4) Uani ? ? 1.00000 ? ?
P1 .22908(11) .62307(11) .39613(9) .0368(9) Uani ? ? 1.00000 ? ?
C111 .1821(4) .5140(4) .3959(4) .041(4) Uani ? ? 1.00000 ? ?
C112 .2137(5) .4471(5) .3549(5) .055(5) Uani ? ? 1.00000 ? ?
C113 .1791(6) .3646(5) .3536(5) .070(6) Uani ? ? 1.00000 ? ?
C114 .1114(6) .3490(5) .3924(5) .068(6) Uani ? ? 1.00000 ? ?
C115 .0792(6) .4139(6) .4330(5) .068(6) Uani ? ? 1.00000 ? ?
C116 .1139(5) .4973(5) .4348(4) .057(5) Uani ? ? 1.00000 ? ?
C121 .2572(4) .6306(4) .3022(3) .040(4) Uani ? ? 1.00000 ? ?
C122 .3372(5) .6189(6) .2807(4) .064(5) Uani ? ? 1.00000 ? ?
C123 .3496(6) .6205(7) .2069(5) .079(6) Uani ? ? 1.00000 ? ?
C124 .2871(6) .6318(5) .1547(4) .062(5) Uani ? ? 1.00000 ? ?
C125 .2080(6) .6436(5) .1734(4) .060(5) Uani ? ? 1.00000 ? ?
C126 .1943(5) .6435(5) .2482(4) .052(4) Uani ? ? 1.00000 ? ?
C0 .3303(4) .6086(4) .4497(3) .041(4) Uani ? ? 1.00000 ? ?
P2 .31992(12) .61953(13) .54864(9) .0431(10) Uani ? ? 1.00000 ? ?
C211 .2796(4) .5136(5) .5735(4) .046(4) Uani ? ? 1.00000 ? ?
C212 .3122(6) .4364(6) .5480(5) .073(6) Uani ? ? 1.00000 ? ?
C213 .2826(7) .3562(6) .5656(6) .089(7) Uani ? ? 1.00000 ? ?
C214 .2173(8) .3517(6) .6106(6) .090(7) Uani ? ? 1.00000 ? ?
C215 .1842(8) .4246(7) .6345(7) .112(9) Uani ? ? 1.00000 ? ?
C216 .2156(6) .5063(6) .6183(5) .081(6) Uani ? ? 1.00000 ? ?
C221 .4261(5) .6188(5) .5921(4) .050(4) Uani ? ? 1.00000 ? ?
C222 .4921(5) .6597(6) .5615(4) .067(5) Uani ? ? 1.00000 ? ?
C223 .5689(5) .6677(7) .6006(5) .077(6) Uani ? ? 1.00000 ? ?
C224 .5801(6) .6390(7) .6722(5) .076(6) Uani ? ? 1.00000 ? ?
C225 .5165(7) .5975(7) .7024(5) .091(7) Uani ? ? 1.00000 ? ?
C226 .4403(6) .5865(7) .6629(5) .079(6) Uani ? ? 1.00000 ? ?
C401 .0339(6) .4487(6) .7961(6) .080(7) Uani ? ? 1.00000 ? ?
C402 .0232(7) .4534(6) .8709(6) .086(7) Uani ? ? 1.00000 ? ?
C403 -.0389(7) .5128(7) .8807(6) .084(7) Uani ? ? 1.00000 ? ?
C404 -.0673(6) .5442(6) .8109(7) .084(7) Uani ? ? 1.00000 ? ?
C405 -.0236(7) .5050(6) .7603(4) .074(6) Uani ? ? 1.00000 ? ?
H .202(4) .856(4) .590(4) .07(2) Uiso ? ? 1.00000 ? ?
H112 .26092 .45948 .32657 .06700 Uiso ? ? 1.00000 ? ?
H113 .20267 .31773 .32552 .08500 Uiso ? ? 1.00000 ? ?
H114 .08489 .29129 .39045 .08500 Uiso ? ? 1.00000 ? ?
H115 .03141 .40142 .46006 .08400 Uiso ? ? 1.00000 ? ?
H116 .09082 .54377 .46360 .07300 Uiso ? ? 1.00000 ? ?
H122 .38469 .60977 .31727 .07900 Uiso ? ? 1.00000 ? ?
H123 .40599 .61194 .19190 .09500 Uiso ? ? 1.00000 ? ?
H124 .29880 .63237 .10348 .07700 Uiso ? ? 1.00000 ? ?
H125 .16206 .65230 .13501 .07600 Uiso ? ? 1.00000 ? ?
H126 .13763 .65334 .26197 .06700 Uiso ? ? 1.00000 ? ?
H0a .36973 .65093 .43430 .05300 Uiso ? ? 1.00000 ? ?
H0b .35270 .55109 .43944 .05300 Uiso ? ? 1.00000 ? ?
H212 .35734 .44118 .51642 .09100 Uiso ? ? 1.00000 ? ?
H213 .30718 .30252 .54734 .10900 Uiso ? ? 1.00000 ? ?
H214 .19503 .29614 .62481 .11200 Uiso ? ? 1.00000 ? ?
H215 .13468 .42202 .66084 .13200 Uiso ? ? 1.00000 ? ?
H216 .19287 .55888 .63867 .10100 Uiso ? ? 1.00000 ? ?
H222 .48421 .68306 .51066 .08500 Uiso ? ? 1.00000 ? ?
H223 .61547 .69549 .57677 .09200 Uiso ? ? 1.00000 ? ?
H224 .63383 .64932 .70079 .09100 Uiso ? ? 1.00000 ? ?
H225 .52557 .57594 .75313 .11200 Uiso ? ? 1.00000 ? ?
H226 .39478 .55578 .68500 .09300 Uiso ? ? 1.00000 ? ?
H401 .07367 .41283 .77268 .09900 Uiso ? ? 1.00000 ? ?
H402 .05457 .42094 .90949 .10800 Uiso ? ? 1.00000 ? ?
H403 -.06161 .53022 .92561 .10600 Uiso ? ? 1.00000 ? ?
H404 -.11199 .58721 .79834 .10300 Uiso ? ? 1.00000 ? ?
H405 -.03099 .51575 .70708 .08900 Uiso ? ? 1.00000 ? ?

loop_
_atom_site_aniso_label
_atom_site_aniso_U_11
_atom_site_aniso_U_22
_atom_site_aniso_U_33
_atom_site_aniso_U_12
_atom_site_aniso_U_13
_atom_site_aniso_U_23
Ru1 .0376(3) .0460(3) .0324(3) -.0005(3) .0088(2) .0003(2)
Ru2 .0553(4) .0469(3) .0549(4) -.0024(3) .0247(3) -.0060(3)
Ru3 .0397(3) .0552(3) .0346(3) -.0137(3) .0090(3) -.0063(2)
W4 .0478(2) .0694(2) .02872(14) .00547(16) .00587(12) .00169(13)
C11 .062(5) .061(5) .042(4) .006(4) .007(4) -.001(4)
O11 .097(5) .075(4) .065(4) -.017(4) .024(4) .022(3)
C12 .046(5) .071(5) .050(5) .004(4) .013(4) -.004(4)
O12 .053(4) .129(6) .078(5) .003(4) -.011(3) -.008(4)
C21 .100(8) .056(5) .120(9) .019(5) .059(7) .015(5)
O21 .214(10) .070(5) .195(9) .036(5) .126(8) .053(5)
C22 .078(7) .094(7) .085(7) -.023(5) .046(6) -.037(5)
O22 .120(7) .168(8) .126(7) -.018(6) .049(6) -.087(6)
C23 .069(6) .058(5) .069(6) .013(5) .028(5) .004(4)
O23 .060(4) .099(5) .116(6) .009(4) .007(4) -.000(4)
C31 .051(5) .067(5) .059(5) -.012(4) .007(4) -.004(4)
O31 .082(5) .107(5) .081(5) -.046(4) .025(4) .006(4)
C32 .061(6) .092(6) .056(5) -.029(5) .016(5) -.016(5)
O32 .113(6) .158(7) .046(4) -.029(5) -.008(4) -.022(4)
C41 .094(8) .114(8) .054(6) -.014(6) -.001(5) .006(5)
O41 .195(10) .197(9) .042(4) -.038(7) -.035(5) .011(5)
C42 .080(7) .087(7) .043(5) -.007(5) -.002(4) .005(4)
O42 .122(7) .091(5) .124(7) .015(5) .027(5) -.010(5)
C43 .064(7) .138(10) .087(8) .007(7) -.018(6) .021(7)
O43 .046(5) .227(10) .181(9) .039(6) .019(5) .025(7)
C1 .029(4) .048(4) .040(4) -.006(3) .001(3) -.005(3)
C2 .045(4) .055(4) .040(4) -.012(3) .011(3) -.006(3)
C3 .035(4) .070(5) .038(4) -.010(4) .009(3) -.005(3)
C4 .047(5) .066(5) .033(4) .001(4) .005(3) -.004(3)
P1 .0322(10) .0471(9) .0315(9) -.0032(8) .0054(7) -.0008(7)
C111 .032(4) .050(4) .041(4) -.005(3) -.000(3) .004(3)
C112 .041(5) .051(4) .075(6) .000(4) .012(4) -.003(4)
C113 .073(6) .046(4) .092(7) .001(4) .012(5) -.003(4)
C114 .070(6) .064(5) .071(6) -.015(5) .007(5) .004(4)
C115 .069(6) .071(6) .068(6) -.022(5) .024(5) .003(4)
C116 .053(5) .067(5) .052(5) -.015(4) .016(4) -.002(4)
C121 .043(4) .045(4) .033(3) -.002(3) .003(3) -.001(3)
C122 .044(5) .103(6) .045(4) .014(4) .014(4) .009(4)
C123 .068(6) .123(8) .050(5) .020(6) .032(5) .005(5)
C124 .085(7) .068(5) .038(4) .003(5) .022(5) -.002(4)
C125 .073(6) .071(5) .035(4) -.008(4) .005(4) -.003(4)
C126 .045(5) .075(5) .039(4) -.004(4) .011(4) .002(4)
C0 .036(4) .055(4) .032(3) -.003(3) .001(3) .000(3)
P2 .0348(11) .0608(11) .0336(9) -.0059(9) .0030(8) .0033(8)
C211 .042(4) .055(4) .038(4) -.007(3) -.001(3) .005(3)
C212 .068(6) .070(6) .087(7) .016(5) .038(5) .011(5)
C213 .113(9) .069(6) .089(7) .018(6) .028(7) .016(5)
C214 .133(10) .060(6) .081(7) -.016(6) .027(7) .017(5)
C215 .145(11) .072(7) .134(10) -.009(7) .101(9) .005(6)
C216 .110(8) .061(5) .082(6) -.004(5) .058(6) -.003(5)
C221 .039(4) .067(5) .041(4) -.004(4) -.004(3) -.003(3)
C222 .043(5) .103(7) .056(5) -.014(5) .008(4) .006(5)
C223 .037(5) .119(8) .076(6) -.014(5) .010(5) -.010(6)
C224 .050(6) .103(7) .071(6) .013(5) -.015(5) -.013(5)
C225 .070(7) .134(9) .066(6) -.010(6) -.011(5) .019(6)
C226 .056(6) .122(8) .057(5) -.017(5) -.009(4) .024(5)
C401 .072(7) .081(6) .091(8) .005(5) .032(6) -.031(6)
C402 .107(9) .069(6) .078(7) .012(6) -.005(6) .021(5)
C403 .087(8) .092(7) .079(7) -.035(6) .047(6) -.017(6)
C404 .055(6) .082(7) .115(9) .004(5) .001(6) -.006(6)
C405 .090(8) .087(7) .043(5) -.025(6) .001(5) -.003(4)

loop_
_atom_type_symbol
_atom_type_description
_atom_type_oxidation_number
_atom_type_number_in_cell
_atom_type_scat_dispersion_real
_atom_type_scat_dispersion_imag
_atom_type_scat_source
C ? 0 176 .002 .002 'Int Tables Vol IV Tables 2.2B and 2.3.1'
H ? 0 112 0 0 'Int Tables Vol IV Tables 2.2B and 2.3.1'
P ? 0 8 .09 .095 'Int Tables Vol IV Tables 2.2B and 2.3.1'
O ? 0 40 .008 .006 'Int Tables Vol IV Tables 2.2B and 2.3.1'
Ru ? 0 12 -1.42 .836 'Int Tables Vol IV Tables 2.2B and 2.3.1'
W ? 0 4 -1.421 6.872 'Int Tables Vol IV Tables 2.2B and 2.3.1'

loop_
_diffrn_attenuator_code
_diffrn_attenuator_scale
? ?

loop_
_geom_angle_atom_site_label_1
_geom_angle_atom_site_label_2
_geom_angle_atom_site_label_3
_geom_angle_site_symmetry_1
_geom_angle_site_symmetry_2
_geom_angle_site_symmetry_3
_geom_angle
_geom_angle_publ_flag
Ru2 Ru1 Ru3 . . . 60.33(6) ?
Ru2 Ru1 C11 . . . 104.3(2) ?
Ru2 Ru1 C12 . . . 103.4(3) ?
Ru2 Ru1 C1 . . . 52.1(2) ?
Ru2 Ru1 P1 . . . 152.24(5) ?
Ru3 Ru1 C11 . . . 104.9(2) ?
Ru3 Ru1 C12 . . . 157.1(3) ?
Ru3 Ru1 C1 . . . 51.86(19) ?
Ru3 Ru1 P1 . . . 94.10(7) ?
C11 Ru1 C12 . . . 94.5(3) ?
C11 Ru1 C1 . . . 151.5(3) ?
C11 Ru1 P1 . . . 92.1(2) ?
C12 Ru1 C1 . . . 105.8(3) ?
C12 Ru1 P1 . . . 97.3(3) ?
C1 Ru1 P1 . . . 104.6(2) ?
Ru1 Ru2 Ru3 . . . 59.49(5) ?
Ru1 Ru2 C21 . . . 85.0(3) ?
Ru1 Ru2 C22 . . . 167.9(3) ?
Ru1 Ru2 C23 . . . 92.3(3) ?
Ru1 Ru2 C1 . . . 44.68(17) ?
Ru1 Ru2 C2 . . . 77.85(19) ?
Ru1 Ru2 H . . . 92(2) ?
Ru3 Ru2 C21 . . . 108.7(3) ?
Ru3 Ru2 C22 . . . 108.4(3) ?
Ru3 Ru2 C23 . . . 143.4(2) ?
Ru3 Ru2 C1 . . . 50.36(16) ?
Ru3 Ru2 C2 . . . 52.73(18) ?
Ru3 Ru2 H . . . 41(2) ?
C21 Ru2 C22 . . . 101.4(4) ?
C21 Ru2 C23 . . . 89.6(4) ?
C21 Ru2 C1 . . . 129.7(4) ?
C21 Ru2 C2 . . . 159.6(4) ?
C21 Ru2 H . . . 91(2) ?
C22 Ru2 C23 . . . 98.1(4) ?
C22 Ru2 C1 . . . 127.7(3) ?
C22 Ru2 C2 . . . 93.7(3) ?
C22 Ru2 H . . . 77(2) ?
C23 Ru2 C1 . . . 93.5(3) ?
C23 Ru2 C2 . . . 101.9(3) ?
C23 Ru2 H . . . 175(2) ?
C1 Ru2 C2 . . . 34.1(2) ?
C1 Ru2 H . . . 90(2) ?
C2 Ru2 H . . . 79(2) ?
Ru1 Ru3 Ru2 . . . 60.18(4) ?
Ru1 Ru3 C31 . . . 84.6(2) ?
Ru1 Ru3 C32 . . . 169.7(3) ?
Ru1 Ru3 C1 . . . 45.06(17) ?
Ru1 Ru3 C2 . . . 77.82(18) ?
Ru1 Ru3 P2 . . . 91.47(6) ?
Ru1 Ru3 H . . . 90(2) ?
Ru2 Ru3 C31 . . . 107.2(2) ?
Ru2 Ru3 C32 . . . 111.0(3) ?
Ru2 Ru3 C1 . . . 51.09(17) ?
Ru2 Ru3 C2 . . . 51.82(17) ?
Ru2 Ru3 P2 . . . 145.12(5) ?
Ru2 Ru3 H . . . 37(2) ?
C31 Ru3 C32 . . . 103.9(4) ?
C31 Ru3 C1 . . . 129.5(3) ?
C31 Ru3 C2 . . . 157.6(3) ?
C31 Ru3 P2 . . . 88.1(3) ?
C31 Ru3 H . . . 90(2) ?
C32 Ru3 C1 . . . 125.9(3) ?
C32 Ru3 C2 . . . 92.5(3) ?
C32 Ru3 P2 . . . 94.6(3) ?
C32 Ru3 H . . . 84(2) ?
C1 Ru3 C2 . . . 33.9(2) ?
C1 Ru3 P2 . . . 94.87(18) ?
C1 Ru3 H . . . 88(2) ?
C2 Ru3 P2 . . . 105.80(18) ?
C2 Ru3 H . . . 76(2) ?
P2 Ru3 H . . . 178(2) ?
C41 W4 C42 . . . 77.4(4) ?
C41 W4 C43 . . . 76.8(4) ?
C41 W4 C4 . . . 130.7(4) ?
C41 W4 C401 . . . 122.6(4) ?
C41 W4 C402 . . . 91.7(4) ?
C41 W4 C403 . . . 90.7(4) ?
C41 W4 C404 . . . 122.0(4) ?
C41 W4 C405 . . . 147.1(4) ?
C42 W4 C43 . . . 110.5(4) ?
C42 W4 C4 . . . 75.4(3) ?
C42 W4 C401 . . . 150.4(4) ?
C42 W4 C402 . . . 138.1(4) ?
C42 W4 C403 . . . 104.4(4) ?
C42 W4 C404 . . . 94.3(4) ?
C42 W4 C405 . . . 117.0(4) ?
C43 W4 C4 . . . 75.5(4) ?
C43 W4 C401 . . . 96.1(4) ?
C43 W4 C402 . . . 105.9(4) ?
C43 W4 C403 . . . 138.9(4) ?
C43 W4 C404 . . . 152.3(4) ?
C43 W4 C405 . . . 119.4(4) ?
C4 W4 C401 . . . 100.2(3) ?
C4 W4 C402 . . . 134.8(3) ?
C4 W4 C403 . . . 135.6(3) ?
C4 W4 C404 . . . 100.4(4) ?
C4 W4 C405 . . . 82.2(3) ?
C401 W4 C402 . . . 34.9(4) ?
C401 W4 C403 . . . 58.1(4) ?
C401 W4 C404 . . . 57.2(3) ?
C401 W4 C405 . . . 34.4(3) ?
C402 W4 C403 . . . 34.6(4) ?
C402 W4 C404 . . . 57.4(4) ?
C402 W4 C405 . . . 57.3(3) ?
C403 W4 C404 . . . 35.3(4) ?
C403 W4 C405 . . . 57.8(3) ?
C404 W4 C405 . . . 33.9(4) ?
Ru1 C11 O11 . . . 177.4(6) ?
Ru1 C12 O12 . . . 176.6(7) ?
Ru2 C21 O21 . . . 177.7(9) ?
Ru2 C22 O22 . . . 178.1(9) ?
Ru2 C23 O23 . . . 177.5(8) ?
Ru3 C31 O31 . . . 177.9(7) ?
Ru3 C32 O32 . . . 179.6(8) ?
W4 C41 O41 . . . 179.0(9) ?
W4 C42 O42 . . . 176.3(8) ?
W4 C43 O43 . . . 178.7(10) ?
Ru1 C1 Ru2 . . . 83.2(2) ?
Ru1 C1 Ru3 . . . 83.1(2) ?
Ru1 C1 C2 . . . 153.1(5) ?
Ru2 C1 Ru3 . . . 78.6(2) ?
Ru2 C1 C2 . . . 75.1(4) ?
Ru3 C1 C2 . . . 77.3(4) ?
Ru2 C2 Ru3 . . . 75.4(2) ?
Ru2 C2 C1 . . . 70.8(4) ?
Ru2 C2 C3 . . . 132.8(5) ?
Ru3 C2 C1 . . . 68.8(4) ?
Ru3 C2 C3 . . . 129.0(5) ?
C1 C2 C3 . . . 149.7(7) ?
C2 C3 C4 . . . 178.3(7) ?
W4 C4 C3 . . . 174.7(6) ?
Ru1 P1 C111 . . . 117.4(2) ?
Ru1 P1 C121 . . . 116.8(2) ?
Ru1 P1 C0 . . . 112.4(2) ?
C111 P1 C121 . . . 101.2(3) ?
C111 P1 C0 . . . 103.8(3) ?
C121 P1 C0 . . . 103.3(3) ?
P1 C111 C112 . . . 119.9(5) ?
P1 C111 C116 . . . 120.9(5) ?
C112 C111 C116 . . . 119.1(6) ?
C111 C112 C113 . . . 121.0(7) ?
C111 C112 H112 . . . 118.8(7) ?
C113 C112 H112 . . . 120.2(8) ?
C112 C113 C114 . . . 119.3(8) ?
C112 C113 H113 . . . 120.3(9) ?
C114 C113 H113 . . . 120.4(8) ?
C113 C114 C115 . . . 120.7(8) ?
C113 C114 H114 . . . 120.0(8) ?
C115 C114 H114 . . . 119.3(9) ?
C114 C115 C116 . . . 120.6(8) ?
C114 C115 H115 . . . 119.4(8) ?
C116 C115 H115 . . . 120.0(8) ?
C111 C116 C115 . . . 119.3(7) ?
C111 C116 H116 . . . 120.0(7) ?
C115 C116 H116 . . . 120.7(8) ?
P1 C121 C122 . . . 125.0(5) ?
P1 C121 C126 . . . 117.6(6) ?
C122 C121 C126 . . . 117.2(6) ?
C121 C122 C123 . . . 119.6(7) ?
C121 C122 H122 . . . 120.5(7) ?
C123 C122 H122 . . . 119.9(8) ?
C122 C123 C124 . . . 122.3(9) ?
C122 C123 H123 . . . 119.3(8) ?
C124 C123 H123 . . . 118.4(9) ?
C123 C124 C125 . . . 119.9(8) ?
C123 C124 H124 . . . 119.3(9) ?
C125 C124 H124 . . . 120.8(8) ?
C124 C125 C126 . . . 118.9(7) ?
C124 C125 H125 . . . 119.8(7) ?
C126 C125 H125 . . . 121.3(8) ?
C121 C126 C125 . . . 122.1(7) ?
C121 C126 H126 . . . 118.8(7) ?
C125 C126 H126 . . . 119.2(7) ?
P1 C0 P2 . . . 111.2(4) ?
P1 C0 H0a . . . 109.7(5) ?
P1 C0 H0b . . . 109.3(5) ?
P2 C0 H0a . . . 110.3(5) ?
P2 C0 H0b . . . 109.8(5) ?
H0a C0 H0b . . . 106.3(6) ?
Ru3 P2 C0 . . . 109.6(2) ?
Ru3 P2 C211 . . . 122.2(2) ?
Ru3 P2 C221 . . . 111.6(3) ?
C0 P2 C211 . . . 103.4(3) ?
C0 P2 C221 . . . 105.5(3) ?
C211 P2 C221 . . . 103.2(3) ?
P2 C211 C212 . . . 121.3(6) ?
P2 C211 C216 . . . 121.6(6) ?
C212 C211 C216 . . . 117.1(7) ?
C211 C212 C213 . . . 122.4(9) ?
C211 C212 H212 . . . 117.5(8) ?
C213 C212 H212 . . . 120.1(9) ?
C212 C213 C214 . . . 118.6(9) ?
C212 C213 H213 . . . 120.8(11) ?
C214 C213 H213 . . . 120.6(9) ?
C213 C214 C215 . . . 120.3(10) ?
C213 C214 H214 . . . 121.3(10) ?
C215 C214 H214 . . . 118.4(12) ?
C214 C215 C216 . . . 121.3(11) ?
C214 C215 H215 . . . 120.6(11) ?
C216 C215 H215 . . . 118.0(10) ?
C211 C216 C215 . . . 120.2(9) ?
C211 C216 H216 . . . 119.3(8) ?
C215 C216 H216 . . . 120.5(10) ?
P2 C221 C222 . . . 123.0(6) ?
P2 C221 C226 . . . 118.8(6) ?
C222 C221 C226 . . . 117.7(7) ?
C221 C222 C223 . . . 121.0(8) ?
C221 C222 H222 . . . 119.6(7) ?
C223 C222 H222 . . . 119.4(8) ?
C222 C223 C224 . . . 120.2(8) ?
C222 C223 H223 . . . 119.1(9) ?
C224 C223 H223 . . . 120.8(8) ?
C223 C224 C225 . . . 119.6(8) ?
C223 C224 H224 . . . 119.3(9) ?
C225 C224 H224 . . . 121.1(10) ?
C224 C225 C226 . . . 120.6(9) ?
C224 C225 H225 . . . 119.3(10) ?
C226 C225 H225 . . . 120.0(10) ?
C221 C226 C225 . . . 120.8(8) ?
C221 C226 H226 . . . 119.1(8) ?
C225 C226 H226 . . . 120.1(9) ?
W4 C401 C402 . . . 72.0(6) ?
W4 C401 C405 . . . 73.1(6) ?
W4 C401 H401 . . . 121.0(7) ?
C402 C401 C405 . . . 107.1(9) ?
C402 C401 H401 . . . 127.6(10) ?
C405 C401 H401 . . . 125.3(10) ?
W4 C402 C401 . . . 73.2(6) ?
W4 C402 C403 . . . 72.2(6) ?
W4 C402 H402 . . . 120.0(8) ?
C401 C402 C403 . . . 108.9(9) ?
C401 C402 H402 . . . 125.9(10) ?
C403 C402 H402 . . . 125.2(10) ?
W4 C403 C402 . . . 73.2(6) ?
W4 C403 C404 . . . 72.8(6) ?
W4 C403 H403 . . . 121.0(8) ?
C402 C403 C404 . . . 106.6(9) ?
C402 C403 H403 . . . 129.2(10) ?
C404 C403 H403 . . . 124.1(10) ?
W4 C404 C403 . . . 71.9(6) ?
W4 C404 C405 . . . 74.0(6) ?
W4 C404 H404 . . . 120.0(7) ?
C403 C404 C405 . . . 108.8(9) ?
C403 C404 H404 . . . 127.9(12) ?
C405 C404 H404 . . . 123.3(11) ?
W4 C405 C401 . . . 72.5(5) ?
W4 C405 C404 . . . 72.1(5) ?
W4 C405 H405 . . . 120.7(7) ?
C401 C405 C404 . . . 108.6(8) ?
C401 C405 H405 . . . 126.5(10) ?
C404 C405 H405 . . . 124.9(10) ?
Ru2 H Ru3 . . . 102(3) ?

loop_
_geom_bond_atom_site_label_1
_geom_bond_atom_site_label_2
_geom_bond_site_symmetry_1
_geom_bond_site_symmetry_2
_geom_bond_distance
_geom_bond_publ_flag
Ru1 Ru2 . . 2.796(2) ?
Ru1 Ru3 . . 2.777(3) ?
Ru1 C11 . . 1.901(8) ?
Ru1 C12 . . 1.880(8) ?
Ru1 C1 . . 1.980(7) ?
Ru1 P1 . . 2.294(2) ?
Ru2 Ru3 . . 2.800(2) ?
Ru2 C21 . . 1.904(10) ?
Ru2 C22 . . 1.908(10) ?
Ru2 C23 . . 1.925(9) ?
Ru2 C1 . . 2.223(7) ?
Ru2 C2 . . 2.274(7) ?
Ru2 H . . 1.74(7) ?
Ru3 C31 . . 1.862(8) ?
Ru3 C32 . . 1.898(9) ?
Ru3 C1 . . 2.200(6) ?
Ru3 C2 . . 2.302(7) ?
Ru3 P2 . . 2.329(2) ?
Ru3 H . . 1.86(7) ?
W4 C41 . . 1.959(10) ?
W4 C42 . . 1.947(10) ?
W4 C43 . . 1.979(11) ?
W4 C4 . . 2.134(7) ?
W4 C401 . . 2.327(10) ?
W4 C402 . . 2.313(10) ?
W4 C403 . . 2.300(11) ?
W4 C404 . . 2.312(9) ?
W4 C405 . . 2.335(9) ?
C11 O11 . . 1.148(10) ?
C12 O12 . . 1.139(10) ?
C21 O21 . . 1.113(13) ?
C22 O22 . . 1.138(13) ?
C23 O23 . . 1.124(11) ?
C31 O31 . . 1.156(10) ?
C32 O32 . . 1.151(10) ?
C41 O41 . . 1.164(12) ?
C42 O42 . . 1.168(12) ?
C43 O43 . . 1.178(13) ?
C1 C2 . . 1.318(9) ?
C2 C3 . . 1.391(10) ?
C3 C4 . . 1.190(10) ?
P1 C111 . . 1.828(7) ?
P1 C121 . . 1.817(7) ?
P1 C0 . . 1.833(7) ?
C111 C112 . . 1.391(10) ?
C111 C116 . . 1.382(10) ?
C112 C113 . . 1.371(11) ?
C112 H112 . . .974(8) ?
C113 C114 . . 1.373(13) ?
C113 H113 . . .977(9) ?
C114 C115 . . 1.361(12) ?
C114 H114 . . .978(8) ?
C115 C116 . . 1.387(11) ?
C115 H115 . . .972(9) ?
C116 H116 . . .976(8) ?
C121 C122 . . 1.391(11) ?
C121 C126 . . 1.364(9) ?
C122 C123 . . 1.378(12) ?
C122 H122 . . .980(7) ?
C123 C124 . . 1.333(12) ?
C123 H123 . . .979(10) ?
C124 C125 . . 1.354(13) ?
C124 H124 . . .971(8) ?
C125 C126 . . 1.401(10) ?
C125 H125 . . .983(8) ?
C126 H126 . . .975(8) ?
C0 P2 . . 1.836(7) ?
C0 H0a . . .964(7) ?
C0 H0b . . .974(6) ?
P2 C211 . . 1.810(7) ?
P2 C221 . . 1.814(7) ?
C211 C212 . . 1.386(11) ?
C211 C216 . . 1.379(13) ?
C212 C213 . . 1.362(13) ?
C212 H212 . . .969(9) ?
C213 C214 . . 1.391(16) ?
C213 H213 . . .979(10) ?
C214 C215 . . 1.321(15) ?
C214 H214 . . .966(10) ?
C215 C216 . . 1.391(14) ?
C215 H215 . . .965(13) ?
C216 H216 . . .966(9) ?
C221 C222 . . 1.393(11) ?
C221 C226 . . 1.383(11) ?
C222 C223 . . 1.371(11) ?
C222 H222 . . .994(8) ?
C223 C224 . . 1.378(14) ?
C223 H223 . . .994(9) ?
C224 C225 . . 1.358(15) ?
C224 H224 . . .977(9) ?
C225 C226 . . 1.380(13) ?
C225 H225 . . .979(10) ?
C226 H226 . . .985(9) ?
C401 C402 . . 1.390(15) ?
C401 C405 . . 1.379(13) ?
C401 H401 . . .967(10) ?
C402 C403 . . 1.371(15) ?
C402 H402 . . .969(10) ?
C403 C404 . . 1.400(15) ?
C403 H403 . . .963(10) ?
C404 C405 . . 1.356(15) ?
C404 H404 . . .984(9) ?
C405 H405 . . .984(8) ?

loop_
_geom_contact_atom_site_label_1
_geom_contact_atom_site_label_2
_geom_contact_distance
_geom_contact_site_symmetry_1
_geom_contact_site_symmetry_2
_geom_contact_publ_flag
Ru1 O11 3.048(6) . . ?
Ru1 O12 3.018(6) . . ?
Ru1 C21 3.243(10) . . ?
Ru1 O21 3.960(8) . . ?
Ru1 C23 3.457(10) . . ?
Ru1 O23 4.186(8) . . ?
Ru1 C31 3.193(8) . . ?
Ru1 O31 3.929(7) . . ?
Ru1 C2 3.211(8) . . ?
Ru1 C111 3.531(7) . . ?
Ru1 C121 3.510(7) . . ?
Ru1 C0 3.440(7) . . ?
Ru1 P2 3.670(3) . . ?
Ru1 H 3.35(7) . . ?
Ru1 H116 3.166(2) . . ?
Ru2 O21 4.334(9) . '3 576' ?
Ru2 O21 3.016(8) . . ?
Ru2 O22 3.045(9) . . ?
Ru2 O23 3.048(7) . . ?
Ru2 C3 3.377(7) . . ?
Ru3 O31 3.017(7) . . ?
Ru3 O32 3.049(7) . . ?
Ru3 C3 3.356(7) . . ?
Ru3 P1 3.726(4) . . ?
Ru3 C0 3.415(7) . . ?
Ru3 C211 3.632(7) . . ?
Ru3 C221 3.438(8) . . ?
Ru3 H216 3.336(2) . . ?
W4 O41 3.122(8) . . ?
W4 O42 3.114(8) . . ?
W4 O43 3.157(8) . . ?
W4 C3 3.320(8) . . ?
W4 H401 2.944(2) . . ?
W4 H402 2.9201(18) . . ?
W4 H403 2.9158(19) . . ?
W4 H404 2.930(2) . . ?
W4 H405 2.961(2) . . ?
C11 C12 2.777(11) . . ?
C11 O21 3.322(11) . . ?
C11 O31 3.293(10) . . ?
C11 P1 3.032(8) . . ?
O11 C21 3.587(13) . . ?
O11 O21 3.409(11) . . ?
O11 C31 3.568(10) . . ?
O11 O31 3.354(9) . . ?
O11 P1 3.886(6) . . ?
O11 C404 3.562(12) . '4 564' ?
O11 H112 3.340(7) . 2 ?
O11 H113 3.362(7) . 2 ?
O11 H224 2.870(6) . '4 464' ?
O11 H404 2.758(7) . '4 564' ?
C12 O23 3.535(11) . . ?
C12 P1 3.146(8) . . ?
O12 O23 3.551(10) . . ?
O12 O32 3.216(9) . '4 464' ?
O12 C215 3.578(14) . '3 566' ?
O12 C401 3.451(12) . '3 566' ?
O12 H126 2.928(7) . . ?
O12 H214 3.175(7) . '3 566' ?
O12 H215 2.874(7) . '3 566' ?
O12 H401 2.904(7) . '3 566' ?
C21 C22 2.948(15) . . ?
C21 C23 2.698(14) . . ?
C21 O23 3.574(13) . . ?
C21 H 2.59(7) . . ?
O21 O22 4.024(12) . '3 576' ?
O21 C23 3.575(13) . . ?
O21 C23 3.265(12) . '3 576' ?
O21 O23 3.092(10) . '3 576' ?
O21 O23 4.273(12) . . ?
O21 O41 4.366(14) . '2 556' ?
O21 C123 3.515(13) . 2 ?
O21 C124 3.283(12) . 2 ?
O21 H123 3.141(9) . 2 ?
O21 H124 2.704(8) . 2 ?
C22 C23 2.893(13) . . ?
C22 O43 3.588(13) . '2 556' ?
C22 H 2.28(7) . . ?
O22 O42 3.948(12) . . ?
O22 O43 3.375(12) . '2 556' ?
O22 C225 3.503(14) . '2 556' ?
O22 C226 3.506(13) . '2 556' ?
O22 H 3.15(7) . . ?
O22 H123 2.784(9) . '4 465' ?
O22 H225 2.885(9) . '2 556' ?
O22 H226 2.883(9) . '2 556' ?
O23 O43 4.065(12) . '4 464' ?
O23 C114 3.466(11) . '3 566' ?
O23 H114 2.813(8) . '3 566' ?
O23 H124 3.039(8) . '4 465' ?
O23 H214 3.201(7) . '3 566' ?
C31 C32 2.961(12) . . ?
C31 P2 2.934(8) . . ?
C31 H 2.64(7) . . ?
O31 O41 4.331(12) . '4 564' ?
O31 O42 3.920(11) . '4 564' ?
O31 P2 3.762(7) . . ?
O31 C222 3.619(11) . . ?
O31 C402 3.429(12) . '2 556' ?
O31 C403 3.265(12) . '4 564' ?
O31 H0a 3.086(7) . . ?
O31 H222 3.043(7) . . ?
O31 H402 2.463(6) . '2 556' ?
O31 H403 2.453(7) . '4 564' ?
C32 P2 3.120(9) . . ?
C32 H 2.51(7) . . ?
O32 O43 3.681(13) . . ?
O32 P2 3.977(8) . . ?
O32 C214 3.356(13) . '2 556' ?
O32 C215 3.486(13) . '2 556' ?
O32 C226 3.543(12) . . ?
O32 C401 3.584(12) . '2 556' ?
O32 H214 2.775(7) . '2 556' ?
O32 H215 3.127(7) . '2 556' ?
O32 H401 2.713(8) . '2 556' ?
C41 C42 2.443(13) . . ?
C41 O42 3.295(13) . . ?
C41 C43 2.445(15) . . ?
C41 O43 3.328(14) . . ?
O41 C42 3.289(12) . . ?
O41 O42 3.881(12) . . ?
O41 C43 3.299(14) . . ?
O41 O43 3.929(13) . . ?
O41 C124 3.528(12) . '1 556' ?
O41 C125 3.312(11) . '1 556' ?
O41 C403 3.661(14) . '3 567' ?
O41 H124 3.022(9) . '1 556' ?
O41 H125 2.544(8) . '1 556' ?
O41 H213 2.862(10) . '2 556' ?
O41 H223 3.079(9) . '4 465' ?
O41 H403 3.191(9) . '3 567' ?
C42 C4 2.499(11) . . ?
O42 C4 3.334(11) . . ?
O42 C122 3.442(11) . '4 465' ?
O42 C213 3.556(13) . '2 556' ?
O42 H122 2.727(8) . '4 465' ?
O42 H0a 3.026(8) . '4 465' ?
O42 H213 3.181(8) . '2 556' ?
O42 H222 2.930(9) . '4 465' ?
C43 C4 2.520(12) . . ?
O43 C4 3.324(11) . . ?
C1 C3 2.615(10) . . ?
C2 C4 2.580(10) . . ?
C2 H 2.59(7) . . ?
C2 H216 2.597(7) . . ?
C3 H216 2.433(7) . . ?
C4 C405 2.942(12) . . ?
P1 C112 2.795(8) . . ?
P1 C116 2.801(8) . . ?
P1 C122 2.852(9) . . ?
P1 C126 2.730(8) . . ?
P1 P2 3.028(4) . . ?
P1 H112 2.867(2) . . ?
P1 H116 2.900(2) . . ?
P1 H126 2.781(3) . . ?
P1 H0a 2.342(2) . . ?
P1 H0b 2.343(2) . . ?
C111 C113 2.403(10) . . ?
C111 C114 2.758(11) . . ?
C111 C115 2.390(11) . . ?
C111 C121 2.815(9) . . ?
C111 C0 2.880(9) . . ?
C111 H112 2.047(7) . . ?
C111 H116 2.052(7) . . ?
C112 C114 2.367(12) . . ?
C112 C115 2.738(12) . . ?
C112 C116 2.390(11) . . ?
C112 H113 2.046(7) . . ?
C113 C115 2.377(13) . . ?
C113 C116 2.769(12) . . ?
C113 H112 2.043(9) . . ?
C113 H114 2.046(9) . . ?
C114 C116 2.388(11) . . ?
C114 H113 2.049(9) . . ?
C114 H115 2.024(9) . . ?
C115 H114 2.028(9) . . ?
C115 H116 2.063(9) . . ?
C116 H115 2.053(8) . . ?
C121 C123 2.393(12) . . ?
C121 C124 2.779(11) . . ?
C121 C125 2.419(10) . . ?
C121 C0 2.862(9) . . ?
C121 H112 2.649(7) . . ?
C121 H122 2.068(7) . . ?
C121 H126 2.022(7) . . ?
C122 C124 2.375(11) . . ?
C122 C125 2.745(11) . . ?
C122 C126 2.352(11) . . ?
C122 H123 2.044(8) . . ?
C123 C125 2.327(13) . . ?
C123 C126 2.696(12) . . ?
C123 H122 2.051(9) . . ?
C123 H124 1.998(9) . . ?
C124 C126 2.372(12) . . ?
C124 H123 1.994(9) . . ?
C124 H125 2.031(10) . . ?
C125 H124 2.031(8) . . ?
C125 H126 2.060(8) . . ?
C126 H125 2.088(7) . . ?
C0 C211 2.862(10) . . ?
C0 C221 2.905(10) . . ?
C0 H122 2.647(7) . . ?
P2 C212 2.794(9) . . ?
P2 C216 2.791(10) . . ?
P2 C222 2.825(9) . . ?
P2 C226 2.760(9) . . ?
P2 H0a 2.352(3) . . ?
P2 H0b 2.352(3) . . ?
P2 H212 2.857(3) . . ?
P2 H216 2.887(3) . . ?
P2 H222 2.952(3) . . ?
P2 H226 2.838(3) . . ?
C211 C213 2.408(11) . . ?
C211 C214 2.772(12) . . ?
C211 C215 2.401(14) . . ?
C211 C221 2.840(10) . . ?
C211 H212 2.025(7) . . ?
C211 H216 2.034(7) . . ?
C212 C214 2.368(14) . . ?
C212 C215 2.711(16) . . ?
C212 C216 2.358(14) . . ?
C212 H213 2.045(9) . . ?
C213 C215 2.352(16) . . ?
C213 C216 2.745(13) . . ?
C213 H212 2.030(10) . . ?
C213 H214 2.065(11) . . ?
C214 C216 2.364(12) . . ?
C214 H213 2.069(11) . . ?
C214 H215 1.993(11) . . ?
C215 H214 1.973(10) . . ?
C215 H216 2.056(10) . . ?
C216 H215 2.032(10) . . ?
C221 C223 2.406(11) . . ?
C221 C224 2.781(11) . . ?
C221 C225 2.403(12) . . ?
C221 H222 2.073(8) . . ?
C221 H226 2.051(8) . . ?
C222 C224 2.383(12) . . ?
C222 C225 2.739(13) . . ?
C222 C226 2.377(13) . . ?
C222 H223 2.047(8) . . ?
C223 C225 2.365(14) . . ?
C223 C226 2.743(13) . . ?
C223 H222 2.051(9) . . ?
C223 H224 2.043(9) . . ?
C224 C226 2.380(13) . . ?
C224 H223 2.071(10) . . ?
C224 H225 2.027(10) . . ?
C225 H224 2.042(11) . . ?
C225 H226 2.059(11) . . ?
C226 H225 2.053(8) . . ?
C401 C403 2.246(15) . . ?
C401 C404 2.221(14) . . ?
C401 H402 2.109(11) . . ?
C401 H405 2.118(10) . . ?
C402 C404 2.221(14) . . ?
C402 C405 2.227(13) . . ?
C402 H401 2.123(11) . . ?
C402 H403 2.116(11) . . ?
C403 C405 2.240(13) . . ?
C403 H402 2.085(10) . . ?
C403 H404 2.149(10) . . ?
C404 H403 2.098(13) . . ?
C404 H405 2.082(13) . . ?
C405 H401 2.092(10) . . ?
C405 H404 2.067(10) . . ?
H112 H113 2.3550(15) . . ?
H113 H114 2.3565(16) . . ?
H114 H115 2.3178(13) . . ?
H115 H116 2.3700(15) . . ?
H122 H123 2.346(3) . . ?
H122 H0a 2.262(3) . . ?
H123 H124 2.2744(16) . . ?
H124 H125 2.3404(17) . . ?
H125 H126 2.387(3) . . ?
H0a H0b 1.5513(11) . . ?
H0a H222 2.2602(15) . . ?
H0b H212 2.1849(15) . . ?
H212 H213 2.3498(14) . . ?
H213 H214 2.3910(17) . . ?
H214 H215 2.2744(13) . . ?
H215 H216 2.3371(14) . . ?
H215 H401 2.348(2) . . ?
H222 H223 2.3419(16) . . ?
H223 H224 2.366(3) . . ?
H224 H225 2.3431(13) . . ?
H225 H226 2.3642(16) . . ?

loop_
_geom_hbond_atom_site_label_D
_geom_hbond_atom_site_label_H
_geom_hbond_atom_site_label_A
_geom_hbond_site_symmetry_D
_geom_hbond_site_symmetry_H
_geom_hbond_site_symmetry_A
_geom_hbond_distance_DH
_geom_hbond_distance_HA
_geom_hbond_distance_DA
_geom_hbond_angle_DHA
_geom_hbond_publ_flag
? ? ? ? ? ? ? ? ? ? ?

loop_
_geom_torsion_atom_site_label_1
_geom_torsion_atom_site_label_2
_geom_torsion_atom_site_label_3
_geom_torsion_atom_site_label_4
_geom_torsion_site_symmetry_1
_geom_torsion_site_symmetry_2
_geom_torsion_site_symmetry_3
_geom_torsion_site_symmetry_4
_geom_torsion
_geom_torsion_publ_flag
? ? ? ? ? ? ? ? ? ?
